data_4077469
loop_
_publ_author_name
'Romain, Jeff K.'
'Ribblett, Jason W.'
'Byrn, Robert W.'
'Snyder, Richard D.'
'Storhoff, Bruce N.'
'Huffman, John C.'

_publ_section_title
;
 Synthesis and Properties of Phenyl Phosphines with Meta-Positioned Methyl
 Groups and the X-ray Structure of
 Tris(3,5-dimethyl-4-methoxyphenyl)phosphine
;
_journal_issue 10
_journal_name_full Organometallics
_journal_page_first 2047
_journal_paper_doi 10.1021/om000019a
_journal_volume 19
_journal_year 2000
_chemical_formula_sum 'C27 H33 O3 P'
_chemical_formula_weight 436.531
_space_group_IT_number 61
_symmetry_cell_setting orthorhombic
_symmetry_space_group_name_Hall '-P 2bc 2ac'
_symmetry_space_group_name_H-M 'P c a b'
_audit_creation_method 'minor manual editing of SDT2CIF v. 1.2 BETA  output'
_cell_angle_alpha 90
_cell_angle_beta 90
_cell_angle_gamma 90
_cell_formula_units_Z 8
_cell_length_a 12.320(3)
_cell_length_b 37.838(10)
_cell_length_c 10.216(3)
_cell_measurement_reflns_used 26
_cell_measurement_temperature 97.
_cell_measurement_theta_max 11.34
_cell_measurement_theta_min 9.97
_cell_volume 4762(2)
_computing_cell_refinement 'XTEL, local package'
_computing_data_collection 'NPS, local program'
_computing_data_reduction 'XTEL, local package'
_computing_molecular_graphics 'XTEL, local package'
_computing_publication_material 'XTEL, local package'
_computing_structure_refinement 'XTEL, local package'
_computing_structure_solution MULTAN78
_diffrn_ambient_temperature 97.
_diffrn_measured_fraction_theta_full 0
_diffrn_measured_fraction_theta_max 1
_diffrn_measurement_device_type 'refurbished Picker diffractometer'
_diffrn_measurement_method '\q/2\q scans'
_diffrn_radiation_type 'Mo K\a'
_diffrn_radiation_wavelength 0.71069
_diffrn_reflns_av_R_equivalents 0.147
_diffrn_reflns_limit_h_max 2
_diffrn_reflns_limit_h_min -14
_diffrn_reflns_limit_k_max 44
_diffrn_reflns_limit_k_min 0
_diffrn_reflns_limit_l_max 12
_diffrn_reflns_limit_l_min 0
_diffrn_reflns_number 4987
_diffrn_reflns_theta_full 0
_diffrn_reflns_theta_max 25.011
_diffrn_reflns_theta_min 3.05248
_diffrn_standards_decay_% -0.6
_diffrn_standards_interval_count 400
_diffrn_standards_number 4
_exptl_absorpt_coefficient_mu 0.1408
_exptl_absorpt_correction_type none
_exptl_absorpt_process_details none
_exptl_crystal_colour colorless
_exptl_crystal_density_diffrn 1.218
_exptl_crystal_density_method 'not measured'
_exptl_crystal_description 'elongated prism'
_exptl_crystal_F_000 1872
_exptl_crystal_size_max .30
_exptl_crystal_size_mid .25
_exptl_crystal_size_min .25
_refine_diff_density_max 0.76
_refine_diff_density_min -0.55
_refine_ls_abs_structure_details none
_refine_ls_extinction_coef 0.00000024(4)
_refine_ls_extinction_expression
;
    
Larson, A. C. (1967).  Acta Cryst. 23, p. 664.  Eq. (3)
    
;
_refine_ls_extinction_method Zachariasen
_refine_ls_goodness_of_fit_ref 1.4652
_refine_ls_matrix_type full
_refine_ls_number_parameters 413
_refine_ls_number_reflns 15550
_refine_ls_R_factor_gt 0.0523
_refine_ls_shift/su_max 0.0635
_refine_ls_structure_factor_coef F
_refine_ls_weighting_details w^-1^=\s^2^(F)+(.03F)^2^
_refine_ls_weighting_scheme calc
_refine_ls_wR_factor_ref 0.0413
_reflns_number_gt 1823
_reflns_number_total 4189
_reflns_threshold_expression F^2^>2.33\s(F^2^)
_cod_data_source_file om000019a.cif
_cod_data_source_block
;
;
_cod_original_formula_sum 'C27 H33 O3 P1'
_cod_database_code 4077469

loop_
_symmetry_equiv_pos_as_xyz
x,y,z
1/2-x,y,1/2+z
1/2+x,1/2-y,z
-x,1/2-y,1/2+z
x,1/2+y,1/2-z
1/2-x,1/2+y,-z
1/2+x,-y,1/2-z
-x,-y,-z

loop_
_atom_site_label
_atom_site_type_symbol
_atom_site_fract_x
_atom_site_fract_y
_atom_site_fract_z
_atom_site_U_iso_or_equiv
_atom_site_adp_type
_atom_site_occupancy
_atom_site_disorder_group
P1 P 0.73363(12) 0.12882(4) 0.45333(17) 0.0201(5) Uani 1 0
C2 C 0.6837(4) 0.08795(16) 0.3755(6) 0.020(2) Uani 1 0
C3 C 0.7113(5) 0.05615(16) 0.4354(6) 0.022(2) Uani 1 0
C4 C 0.6762(4) 0.02394(15) 0.3878(6) 0.020(2) Uani 1 0
C5 C 0.6072(4) 0.02429(16) 0.2800(6) 0.022(2) Uani 1 0
C6 C 0.5767(5) 0.05448(16) 0.2170(6) 0.023(2) Uani 1 0
C7 C 0.6157(4) 0.08686(17) 0.2656(6) 0.022(2) Uani 1 0
C8 C 0.7122(6) -0.00971(18) 0.4506(8) 0.029(3) Uani 1 0
C9 C 0.5044(6) 0.0549(2) 0.0970(7) 0.031(3) Uani 1 0
O10 O 0.5749(3) -0.00869(10) 0.2293(4) 0.0286(16) Uani 1 0
C11 C 0.4660(6) -0.0180(2) 0.2657(8) 0.033(3) Uani 1 0
C12 C 0.6745(5) 0.16390(14) 0.3545(6) 0.017(2) Uani 1 0
C13 C 0.5694(5) 0.17440(17) 0.3824(7) 0.026(2) Uani 1 0
C14 C 0.5209(5) 0.20341(15) 0.3210(6) 0.021(2) Uani 1 0
C15 C 0.5823(5) 0.22185(15) 0.2309(6) 0.022(2) Uani 1 0
C16 C 0.6878(5) 0.21240(14) 0.1968(6) 0.020(2) Uani 1 0
C17 C 0.7321(5) 0.18313(15) 0.2602(6) 0.020(2) Uani 1 0
C18 C 0.4068(6) 0.2137(3) 0.3573(9) 0.036(3) Uani 1 0
C19 C 0.7496(6) 0.23208(18) 0.0930(7) 0.026(2) Uani 1 0
O20 O 0.5350(3) 0.25043(11) 0.1665(4) 0.0278(15) Uani 1 0
C21 C 0.5464(6) 0.28353(18) 0.2361(8) 0.033(3) Uani 1 0
C22 C 0.8763(4) 0.12980(16) 0.4001(6) 0.0165(19) Uani 1 0
C23 C 0.9123(5) 0.11380(14) 0.2856(6) 0.019(2) Uani 1 0
C24 C 1.0208(5) 0.11494(13) 0.2496(6) 0.019(2) Uani 1 0
C25 C 1.0947(4) 0.13132(16) 0.3355(6) 0.021(2) Uani 1 0
C26 C 1.0607(4) 0.14747(15) 0.4494(7) 0.022(2) Uani 1 0
C27 C 0.9514(5) 0.14611(15) 0.4814(6) 0.020(2) Uani 1 0
C28 C 1.0592(6) 0.10057(18) 0.1222(7) 0.026(3) Uani 1 0
C29 C 1.1398(6) 0.1662(2) 0.5391(9) 0.036(3) Uani 1 0
O30 O 1.2036(3) 0.13244(12) 0.3010(4) 0.0386(18) Uani 1 0
C31 C 1.2608(7) 0.1013(2) 0.3400(10) 0.050(3) Uani 1 0
H1 H 0.761(4) 0.0605(12) 0.512(5) 0.019(15) Uiso 1 0
H2 H 0.602(3) 0.1089(11) 0.222(4) -0.009(12) Uiso 1 0
H3 H 0.655(4) -0.0177(12) 0.496(5) 0.010(16) Uiso 1 0
H4 H 0.746(7) -0.0302(19) 0.362(8) 0.13(3) Uiso 1 0
H5 H 0.763(4) -0.0056(11) 0.529(5) 0.018(15) Uiso 1 0
H6 H 0.422(5) 0.0599(15) 0.111(6) 0.06(2) Uiso 1 0
H7 H 0.530(4) 0.0729(14) 0.037(6) 0.031(19) Uiso 1 0
H8 H 0.516(5) 0.0328(18) 0.060(7) 0.08(3) Uiso 1 0
H9 H 0.422(6) 0.010(2) 0.268(8) 0.15(4) Uiso 1 0
H10 H 0.447(4) -0.0384(13) 0.218(5) 0.008(14) Uiso 1 0
H11 H 0.452(5) -0.0257(15) 0.348(6) 0.04(2) Uiso 1 0
H12 H 0.528(4) 0.1613(15) 0.454(6) 0.04(2) Uiso 1 0
H13 H 0.806(4) 0.1768(14) 0.234(6) 0.039(19) Uiso 1 0
H14 H 0.405(6) 0.236(2) 0.419(8) 0.11(4) Uiso 1 0
H15 H 0.362(4) 0.2261(14) 0.288(6) 0.033(18) Uiso 1 0
H16 H 0.360(6) 0.200(2) 0.374(8) 0.09(4) Uiso 1 0
H17 H 0.832(4) 0.2266(14) 0.097(5) 0.038(19) Uiso 1 0
H18 H 0.716(5) 0.2267(15) 0.011(6) 0.04(2) Uiso 1 0
H19 H 0.748(4) 0.2595(12) 0.101(5) 0.017(15) Uiso 1 0
H20 H 0.635(5) 0.2889(15) 0.240(6) 0.05(2) Uiso 1 0
H21 H 0.505(6) 0.306(2) 0.174(8) 0.13(3) Uiso 1 0
H22 H 0.508(4) 0.2810(13) 0.309(5) 0.015(18) Uiso 1 0
H23 H 0.851(3) 0.1031(10) 0.222(4) -0.002(12) Uiso 1 0
H24 H 0.923(4) 0.1628(14) 0.559(5) 0.036(18) Uiso 1 0
H25 H 1.114(5) 0.0797(15) 0.120(6) 0.05(2) Uiso 1 0
H26 H 0.999(4) 0.0916(13) 0.070(5) 0.020(17) Uiso 1 0
H27 H 1.097(4) 0.1180(14) 0.072(5) 0.029(19) Uiso 1 0
H28 H 1.188(6) 0.152(2) 0.565(8) 0.09(4) Uiso 1 0
H29 H 1.190(4) 0.1832(15) 0.489(5) 0.031(19) Uiso 1 0
H30 H 1.108(5) 0.1865(16) 0.587(6) 0.05(2) Uiso 1 0
H31 H 1.248(9) 0.085(2) 0.432(10) 0.18(4) Uiso 1 0
H32 H 1.239(5) 0.0848(16) 0.287(6) 0.05(2) Uiso 1 0
H33 H 1.345(5) 0.1068(13) 0.304(6) 0.042(19) Uiso 1 0

loop_
_atom_site_aniso_label
_atom_site_aniso_U_11
_atom_site_aniso_U_22
_atom_site_aniso_U_33
_atom_site_aniso_U_12
_atom_site_aniso_U_13
_atom_site_aniso_U_23
P1 0.021(2) 0.020(14) 0.0200(15) -0.0019(8) 0.0006(9) -0.0014(9)
C2 0.009(3) 0.025(19) 0.024(5) -0.002(3) 0.010(3) -0.016(4)
C3 0.019(4) 0.022(17) 0.024(5) -0.001(3) -0.002(3) 0.001(4)
C4 0.018(4) 0.018(14) 0.024(4) 0.003(3) 0.002(3) -0.003(3)
C5 0.020(4) 0.015(11) 0.030(5) -0.004(3) 0.007(3) -0.006(4)
C6 0.030(5) 0.023(17) 0.015(4) -0.003(3) 0.004(3) -0.001(3)
C7 0.016(4) 0.025(19) 0.024(5) -0.006(3) 0.007(3) 0.009(4)
C8 0.029(5) 0.03(2) 0.027(5) -0.007(3) -0.006(4) 0.004(4)
C9 0.038(6) 0.025(19) 0.029(5) -0.007(4) -0.003(4) -0.002(4)
O10 0.022(3) 0.03(2) 0.034(4) -0.009(2) 0.004(2) 0.002(2)
C11 0.037(5) 0.025(19) 0.037(6) -0.015(4) 0.007(4) 0.001(4)
C12 0.023(4) 0.016(12) 0.011(4) -0.004(3) -0.002(3) -0.005(3)
C13 0.018(4) 0.04(3) 0.023(4) 0.001(3) 0.003(3) -0.001(4)
C14 0.016(4) 0.022(17) 0.023(5) 0.004(3) -0.003(3) -0.005(3)
C15 0.027(4) 0.011(9) 0.029(5) 0.004(3) -0.009(4) -0.004(3)
C16 0.028(4) 0.015(12) 0.016(4) -0.001(3) -0.001(3) -0.005(3)
C17 0.018(4) 0.025(19) 0.016(4) -0.003(3) 0.000(3) -0.005(3)
C18 0.020(5) 0.05(4) 0.041(6) 0.007(4) -0.003(4) -0.000(5)
C19 0.024(5) 0.025(19) 0.028(5) 0.001(4) -0.008(4) 0.003(3)
O20 0.026(3) 0.025(18) 0.032(4) 0.006(2) -0.001(2) -0.004(3)
C21 0.039(6) 0.023(18) 0.038(6) 0.005(3) 0.011(4) -0.015(4)
C22 0.014(3) 0.020(15) 0.016(4) -0.001(3) 0.007(3) 0.007(3)
C23 0.020(4) 0.017(13) 0.020(5) 0.004(3) -0.002(3) 0.011(3)
C24 0.028(4) 0.011(9) 0.017(4) 0.009(3) 0.003(3) 0.006(3)
C25 0.016(4) 0.020(15) 0.026(4) 0.006(3) -0.001(3) 0.005(3)
C26 0.017(4) 0.022(17) 0.025(4) -0.002(3) 0.000(4) -0.004(4)
C27 0.029(5) 0.013(10) 0.019(5) 0.002(3) -0.004(3) 0.001(3)
C28 0.025(5) 0.023(18) 0.030(5) -0.001(3) 0.007(4) 0.002(4)
C29 0.029(5) 0.04(3) 0.043(6) -0.002(4) 0.008(5) -0.009(5)
O30 0.021(3) 0.06(4) 0.036(4) -0.001(2) 0.008(2) -0.004(3)
C31 0.031(6) 0.06(5) 0.056(7) 0.018(5) -0.016(5) -0.022(5)

loop_
_atom_type_symbol
_atom_type_description
_atom_type_scat_dispersion_real
_atom_type_scat_dispersion_imag
_atom_type_scat_source
P P 0.09 0.095 'International Tables Vol. IV (1974) Table 2.2B'
O O 0.008 0.006 'International Tables Vol. IV (1974) Table 2.2B'
C C 0.002 0.002 'International Tables Vol. IV (1974) Table 2.2B'
H H 0 0 'International Tables Vol. IV (1974) Table 2.2B'

loop_
_geom_angle_atom_site_label_1
_geom_angle_atom_site_label_2
_geom_angle_atom_site_label_3
_geom_angle
_geom_angle_publ_flag
C2 P1 C12 103.8(3) no
C2 P1 C22 102.0(3) no
C12 P1 C22 101.7(3) no
C5 O10 C11 112.7(5) no
C15 O20 C21 113.5(5) no
C25 O30 C31 112.4(6) no
P1 C2 C3 117.0(5) no
P1 C2 C7 124.7(5) no
C3 C2 C7 118.2(6) no
C2 C3 C4 122.1(6) no
C2 C3 H1 110(3) no
C4 C3 H1 127(3) no
C3 C4 C5 117.5(6) no
C3 C4 C8 120.5(6) no
C5 C4 C8 122.0(6) no
O10 C5 C4 117.1(6) no
O10 C5 C6 119.3(6) no
C4 C5 C6 123.4(6) no
C5 C6 C7 117.9(6) no
C5 C6 C9 123.6(6) no
C7 C6 C9 118.5(6) no
C2 C7 C6 120.9(6) no
C2 C7 H2 117(3) no
C6 C7 H2 122(3) no
C4 C8 H3 106(3) no
C4 C8 H4 108(3) no
C4 C8 H5 113(3) no
H3 C8 H4 115(5) no
H3 C8 H5 97(4) no
H4 C8 H5 117(5) no
C6 C9 H6 117(4) no
C6 C9 H7 109(3) no
C6 C9 H8 103(4) no
H6 C9 H7 106(5) no
H6 C9 H8 111(5) no
H7 C9 H8 109(5) no
O10 C11 H9 103(4) no
O10 C11 H10 107(3) no
O10 C11 H11 120(4) no
H9 C11 H10 129(5) no
H9 C11 H11 100(5) no
H10 C11 H11 100(5) no
P1 C12 C13 118.0(5) no
P1 C12 C17 123.9(4) no
C13 C12 C17 117.8(6) no
C12 C13 C14 122.2(6) no
C12 C13 H12 118(3) no
C14 C13 H12 120(3) no
C13 C14 C15 117.4(6) no
C13 C14 C18 119.4(7) no
C15 C14 C18 123.1(6) no
O20 C15 C14 118.5(5) no
O20 C15 C16 118.2(6) no
C14 C15 C16 123.3(6) no
C15 C16 C17 117.0(6) no
C15 C16 C19 121.5(6) no
C17 C16 C19 121.5(6) no
C12 C17 C16 122.3(6) no
C12 C17 H13 122(3) no
C16 C17 H13 115(3) no
C14 C18 H14 112(4) no
C14 C18 H15 117(3) no
C14 C18 H16 124(6) no
H14 C18 H15 92(5) no
H14 C18 H16 112(7) no
H15 C18 H16 93(6) no
C16 C19 H17 112(3) no
C16 C19 H18 107(4) no
C16 C19 H19 115(3) no
H17 C19 H18 114(5) no
H17 C19 H19 102(4) no
H18 C19 H19 106(4) no
O20 C21 H20 106(3) no
O20 C21 H21 109(4) no
O20 C21 H22 105(3) no
H20 C21 H21 108(5) no
H20 C21 H22 121(5) no
H21 C21 H22 107(5) no
P1 C22 C23 123.0(5) no
P1 C22 C27 117.9(4) no
C23 C22 C27 119.0(5) no
C22 C23 C24 121.1(6) no
C22 C23 H23 117(2) no
C24 C23 H23 122(2) no
C23 C24 C25 118.2(6) no
C23 C24 C28 121.8(6) no
C25 C24 C28 120.0(6) no
O30 C25 C24 118.7(5) no
O30 C25 C26 119.6(5) no
C24 C25 C26 121.6(5) no
C25 C26 C27 118.5(6) no
C25 C26 C29 121.5(6) no
C27 C26 C29 120.0(6) no
C22 C27 C26 121.5(6) no
C22 C27 H24 119(3) no
C26 C27 H24 118(3) no
C24 C28 H25 120(3) no
C24 C28 H26 111(3) no
C24 C28 H27 112(3) no
H25 C28 H26 102(4) no
H25 C28 H27 102(4) no
H26 C28 H27 108(4) no
C26 C29 H28 111(6) no
C26 C29 H29 112(3) no
C26 C29 H30 114(3) no
H28 C29 H29 97(6) no
H28 C29 H30 127(7) no
H29 C29 H30 90(4) no
O30 C31 H31 127(5) no
O30 C31 H32 105(4) no
O30 C31 H33 102(3) no
H31 C31 H32 95(6) no
H31 C31 H33 120(6) no
H32 C31 H33 102(5) no

loop_
_geom_bond_atom_site_label_1
_geom_bond_atom_site_label_2
_geom_bond_distance
_geom_bond_publ_flag
P1 C2 1.844(6) no
P1 C12 1.820(6) no
P1 C22 1.840(5) no
O10 C5 1.409(6) no
O10 C11 1.436(7) no
O20 C15 1.394(6) no
O20 C21 1.447(7) no
O30 C25 1.388(6) no
O30 C31 1.429(8) no
C2 C3 1.392(8) no
C2 C7 1.401(8) no
C3 C4 1.381(7) no
C3 H1 1.01(5) no
C4 C5 1.390(7) no
C4 C8 1.494(8) no
C5 C6 1.364(7) no
C6 C7 1.407(7) no
C6 C9 1.515(9) no
C7 H2 0.96(4) no
C8 H3 0.89(5) no
C8 H4 1.27(8) no
C8 H5 1.03(5) no
C9 H6 1.04(6) no
C9 H7 0.97(5) no
C9 H8 0.93(7) no
C11 H9 1.18(9) no
C11 H10 0.95(5) no
C11 H11 0.91(6) no
C12 C13 1.384(8) no
C12 C17 1.400(8) no
C13 C14 1.398(8) no
C13 H12 1.02(6) no
C14 C15 1.381(8) no
C14 C18 1.504(9) no
C15 C16 1.391(8) no
C16 C17 1.394(7) no
C16 C19 1.503(8) no
C17 H13 0.98(5) no
C18 H14 1.05(8) no
C18 H15 1.02(6) no
C18 H16 0.79(7) no
C19 H17 1.03(5) no
C19 H18 0.96(6) no
C19 H19 1.04(4) no
C21 H20 1.11(6) no
C21 H21 1.19(8) no
C21 H22 0.89(5) no
C22 C23 1.390(8) no
C22 C27 1.388(7) no
C23 C24 1.387(7) no
C23 H23 1.08(4) no
C24 C25 1.408(7) no
C24 C28 1.488(9) no
C25 C26 1.379(8) no
C26 C27 1.386(8) no
C26 C29 1.515(9) no
C27 H24 1.07(5) no
C28 H25 1.04(6) no
C28 H26 0.98(5) no
C28 H27 0.96(5) no
C29 H28 0.84(7) no
C29 H29 1.02(5) no
C29 H30 0.99(6) no
C31 H31 1.13(10) no
C31 H32 0.87(6) no
C31 H33 1.12(6) no

loop_
_cod_related_entry_id
_cod_related_entry_database
_cod_related_entry_code
1 ChemSpider 3831979
